data_7250503
loop_
_publ_author_name
'Ajaz, Aliya'
'Shaheen, Muhammad Ashraf'
'Fayyaz ur Rehman, Muhammad'
'Ahmad, Maqsood'
'Munawar, Khurram Shahzad'
'Siddique, Abu Bakar'
'Ashfaq, Muhammad'
'Ahmad, Nazir'

_publ_section_title
;
 Synthesis, characterization and antidiabetic studies of novel
 amantadine-derived Schiff base (AHB) and its Zn(ii), Co(ii), Cr(iii) and
 VO(iv) complexes
;
_journal_issue 23
_journal_name_full 'RSC Advances'
_journal_page_first 18752
_journal_page_last 18765
_journal_paper_doi 10.1039/D5RA00065C
_journal_volume 15
_journal_year 2025
_chemical_formula_moiety 'C17 H19 Br Cl N O'
_chemical_formula_sum 'C17 H19 Br Cl N O'
_chemical_formula_weight 368.69
_space_group_crystal_system monoclinic
_space_group_IT_number 4
_space_group_name_Hall 'P 2yb'
_space_group_name_H-M_alt 'P 1 21 1'
_atom_sites_solution_hydrogens geom
_atom_sites_solution_primary direct
_audit_creation_date 2023-01-12
_audit_creation_method
;FinalCif V113 by Daniel Kratzert, Freiburg 2023,
https://dkratzert.de/finalcif.html
;
_audit_update_record
;
2023-01-12 deposited with the CCDC.	2025-05-29 downloaded from the CCDC.
;
_cell_angle_alpha 90
_cell_angle_beta 102.534(8)
_cell_angle_gamma 90
_cell_formula_units_Z 2
_cell_length_a 8.669(3)
_cell_length_b 6.8018(18)
_cell_length_c 13.799(4)
_cell_measurement_reflns_used 1180
_cell_measurement_temperature 298(2)
_cell_measurement_theta_max 25.7
_cell_measurement_theta_min 2.6
_cell_volume 794.3(4)
_computing_molecular_graphics 'Olex2 1.5 (Dolomanov et al., 2009)'
_computing_publication_material 'Olex2 1.5 (Dolomanov et al., 2009)'
_computing_structure_refinement 'SHELXL 2018/3 (Sheldrick, 2015)'
_computing_structure_solution 'SHELXT 2018/2 (Sheldrick, 2018)'
_diffrn_ambient_environment N~2~
_diffrn_ambient_temperature 295(2)
_diffrn_detector CPAD
_diffrn_detector_area_resol_mean 7.41
_diffrn_detector_type 'Bruker PHOTON II'
_diffrn_measured_fraction_theta_full 0.987
_diffrn_measured_fraction_theta_max 0.988
_diffrn_measurement_device 'Four-circle diffractometer'
_diffrn_measurement_device_type 'Bruker D8 VENTURE dual wavelength Mo/Cu'
_diffrn_measurement_method '\w and \f scans'
_diffrn_measurement_specimen_support 'MiTeGen micromount'
_diffrn_radiation_monochromator 'mirror optics'
_diffrn_radiation_probe x-ray
_diffrn_radiation_type MoK\a
_diffrn_radiation_wavelength 0.71073
_diffrn_reflns_av_R_equivalents 0.0618
_diffrn_reflns_av_unetI/netI 0.0431
_diffrn_reflns_Laue_measured_fraction_full 0.987
_diffrn_reflns_Laue_measured_fraction_max 0.988
_diffrn_reflns_limit_h_max 10
_diffrn_reflns_limit_h_min -10
_diffrn_reflns_limit_k_max 8
_diffrn_reflns_limit_k_min -8
_diffrn_reflns_limit_l_max 17
_diffrn_reflns_limit_l_min -17
_diffrn_reflns_number 18535
_diffrn_reflns_point_group_measured_fraction_full 0.985
_diffrn_reflns_point_group_measured_fraction_max 0.987
_diffrn_reflns_theta_full 25.242
_diffrn_reflns_theta_max 26.382
_diffrn_reflns_theta_min 2.550
_diffrn_source 'microfocus sealed X-ray tube'
_diffrn_source_type 'Incoatec I\ms'
_exptl_absorpt_coefficient_mu 2.754
_exptl_absorpt_correction_T_max 0.87
_exptl_absorpt_correction_T_min 0.70
_exptl_absorpt_correction_type multi-scan
_exptl_crystal_colour yellow
_exptl_crystal_density_diffrn 1.542
_exptl_crystal_description block
_exptl_crystal_F_000 376
_exptl_crystal_size_max 0.3
_exptl_crystal_size_mid 0.11
_exptl_crystal_size_min 0.05
_exptl_transmission_factor_max 0.87
_exptl_transmission_factor_min 0.70
_refine_diff_density_max 2.321
_refine_diff_density_min -1.560
_refine_diff_density_rms 0.217
_refine_ls_abs_structure_details
;
 Flack x determined using 610 quotients [(I+)-(I-)]/[(I+)+(I-)]
 (Parsons, Flack and Wagner, Acta Cryst. B69 (2013) 249-259).
;
_refine_ls_abs_structure_Flack 0.51(2)
_refine_ls_extinction_method none
_refine_ls_goodness_of_fit_ref 1.544
_refine_ls_hydrogen_treatment constr
_refine_ls_matrix_type full
_refine_ls_number_parameters 191
_refine_ls_number_reflns 3213
_refine_ls_number_restraints 1
_refine_ls_restrained_S_all 1.544
_refine_ls_R_factor_all 0.2039
_refine_ls_R_factor_gt 0.1369
_refine_ls_shift/su_max 0.001
_refine_ls_shift/su_mean 0.000
_refine_ls_structure_factor_coef Fsqd
_refine_ls_weighting_details 'w=1/[\s^2^(Fo^2^)+(0.2000P)^2^] where P=(Fo^2^+2Fc^2^)/3'
_refine_ls_weighting_scheme calc
_refine_ls_wR_factor_gt 0.3593
_refine_ls_wR_factor_ref 0.4292
_reflns_Friedel_coverage 0.836
_reflns_Friedel_fraction_full 0.984
_reflns_Friedel_fraction_max 0.986
_reflns_number_gt 1808
_reflns_number_total 3213
_reflns_threshold_expression 'I > 2\s(I)'
_cod_data_source_file d5ra00065c2.cif
_cod_data_source_block mo_s44_aliaajaz_1962021_0m_c
_cod_depositor_comments
;
The following automatic conversions were performed:

data item '_diffrn_radiation_probe' value 'X-ray' was changed to
'x-ray' in accordance with the
/home/data/users/saulius/crontab/automatic-downloads/rss-feeds/RSC/lib/dictionaries/cif_core.dic
dictionary named 'cif_core.dic' version 2.4.2 last updated on
2011-04-26.

Automatic conversion script
Id: cif_fix_values 8170 2020-07-09 18:12:32Z antanas 
;
_cod_original_cell_volume 794.2(4)
_cod_database_code 7250503
_shelx_shelxl_version_number 2018/3
_olex2_refinement_description
;
1. Fixed Uiso
 At 1.2 times of:
  All C(H) groups, All C(H,H) groups
 At 1.5 times of:
  All O(H) groups
2.a Ternary CH refined with riding coordinates:
 C15(H15), C12(H12), C10(H10)
2.b Secondary CH2 refined with riding coordinates:
 C14(H14A,H14B), C17(H17A,H17B), C16(H16A,H16B), C11(H11A,H11B), C13(H13A,
 H13B), C9(H9A,H9B)
2.c Aromatic/amide H refined with riding coordinates:
 C3(H3), C5(H5), C7(H7)
2.d Idealised tetrahedral OH refined as rotating group:
 O1(H1)
;
_olex2_submission_special_instructions 'No special instructions were received'
_shelx_space_group_comment
;
The symmetry employed for this shelxl refinement is uniquely defined
by the following loop, which should always be used as a source of
symmetry information in preference to the above space-group names.
They are only intended as comments.
;
_shelx_estimated_absorpt_t_min 0.492
_shelx_estimated_absorpt_t_max 0.875
_diffrn_measurement_ambient_temperature_device_make 'Oxford Cobra Cryo device'

loop_
_space_group_symop_operation_xyz
'x, y, z'
'-x, y+1/2, -z'

loop_
_atom_site_label
_atom_site_type_symbol
_atom_site_fract_x
_atom_site_fract_y
_atom_site_fract_z
_atom_site_U_iso_or_equiv
_atom_site_adp_type
_atom_site_occupancy
_atom_site_site_symmetry_order
_atom_site_calc_flag
_atom_site_refinement_flags_posn
_atom_site_refinement_flags_adp
_atom_site_refinement_flags_occupancy
_atom_site_disorder_assembly
_atom_site_disorder_group
Br1 Br 0.8615(2) 0.4894(8) 0.49324(18) 0.1043(12) Uani 1 1 d . . . . .
C3 C 0.5641(15) 0.494(4) 0.3797(9) 0.050(3) Uani 1 1 d . . . . .
H3 H 0.610835 0.501082 0.325191 0.060 Uiso 1 1 calc R U . . .
N1 N 0.368(3) 0.486(4) 0.6923(11) 0.091(5) Uani 1 1 d . . . . .
C1 C 0.567(4) 0.487(4) 0.5560(9) 0.118(11) Uani 1 1 d . . . . .
C5 C 0.326(2) 0.481(5) 0.4397(17) 0.080(5) Uani 1 1 d . . . . .
H5 H 0.216262 0.471376 0.426772 0.096 Uiso 1 1 calc R U . . .
C6 C 0.3950(17) 0.492(5) 0.5216(14) 0.064(4) Uani 1 1 d . . . . .
O1 O 0.6465(18) 0.486(4) 0.6459(13) 0.107(6) Uani 1 1 d . . . . .
H1 H 0.600566 0.552576 0.680443 0.161 Uiso 1 1 calc R U . . .
C7 C 0.3051(17) 0.479(5) 0.6174(17) 0.081(6) Uani 1 1 d . . . . .
H7 H 0.195789 0.465327 0.604363 0.097 Uiso 1 1 calc R U . . .
C8 C 0.2850(16) 0.490(4) 0.7797(9) 0.049(3) Uani 1 1 d . . . . .
C14 C 0.180(4) 0.663(4) 0.781(2) 0.075(8) Uani 1 1 d . . . . .
H14A H 0.094341 0.658183 0.722363 0.089 Uiso 1 1 calc R U . . .
H14B H 0.239955 0.782235 0.776438 0.089 Uiso 1 1 calc R U . . .
C15 C 0.109(3) 0.675(4) 0.875(2) 0.071(7) Uani 1 1 d . . . . .
H15 H 0.048508 0.797308 0.874740 0.086 Uiso 1 1 calc R U . . .
C17 C 0.000(2) 0.498(5) 0.8655(13) 0.072(4) Uani 1 1 d . . . . .
H17A H -0.078670 0.504123 0.803791 0.087 Uiso 1 1 calc R U . . .
H17B H -0.053994 0.495641 0.920050 0.087 Uiso 1 1 calc R U . . .
C16 C 0.241(3) 0.668(4) 0.960(2) 0.072(7) Uani 1 1 d . . . . .
H16A H 0.202029 0.681085 1.020342 0.086 Uiso 1 1 calc R U . . .
H16B H 0.311394 0.777686 0.956774 0.086 Uiso 1 1 calc R U . . .
C12 C 0.101(3) 0.309(3) 0.8675(18) 0.063(6) Uani 1 1 d . . . . .
H12 H 0.031733 0.194955 0.867098 0.075 Uiso 1 1 calc R U . . .
C11 C 0.227(3) 0.303(3) 0.962(2) 0.064(7) Uani 1 1 d . . . . .
H11A H 0.178220 0.305648 1.018645 0.077 Uiso 1 1 calc R U . . .
H11B H 0.287533 0.182635 0.964111 0.077 Uiso 1 1 calc R U . . .
C10 C 0.3328(19) 0.478(6) 0.9636(11) 0.069(5) Uani 1 1 d . . . . .
H10 H 0.417756 0.474288 1.023354 0.083 Uiso 1 1 calc R U . . .
C13 C 0.180(4) 0.293(3) 0.7740(19) 0.065(6) Uani 1 1 d . . . . .
H13A H 0.100056 0.288012 0.712744 0.079 Uiso 1 1 calc R U . . .
H13B H 0.245692 0.176232 0.778267 0.079 Uiso 1 1 calc R U . . .
C9 C 0.4027(19) 0.504(5) 0.8711(14) 0.071(5) Uani 1 1 d . . . . .
H9A H 0.454023 0.630930 0.874192 0.085 Uiso 1 1 calc R U . . .
H9B H 0.482480 0.403604 0.871399 0.085 Uiso 1 1 calc R U . . .
C2 C 0.652(2) 0.494(4) 0.4717(10) 0.059(3) Uani 1 1 d . . . . .
C4 C 0.3950(16) 0.482(4) 0.3665(10) 0.052(3) Uani 1 1 d . . . . .
Cl1 Cl 0.2729(5) 0.4930(16) 0.2532(4) 0.0920(16) Uani 1 1 d . . . . .

loop_
_atom_site_aniso_label
_atom_site_aniso_U_11
_atom_site_aniso_U_22
_atom_site_aniso_U_33
_atom_site_aniso_U_23
_atom_site_aniso_U_13
_atom_site_aniso_U_12
Br1 0.0616(13) 0.1195(19) 0.129(2) 0.005(3) 0.0142(11) 0.003(2)
C3 0.062(8) 0.043(6) 0.050(7) 0.000(10) 0.022(6) -0.001(12)
N1 0.162(16) 0.044(6) 0.064(9) -0.007(12) 0.020(10) -0.020(17)
C1 0.30(3) 0.025(6) 0.020(6) 0.001(9) 0.006(11) 0.03(2)
C5 0.078(11) 0.079(12) 0.099(13) 0.020(18) 0.052(11) -0.018(17)
C6 0.042(7) 0.055(8) 0.090(12) -0.020(15) 0.008(8) 0.021(13)
O1 0.081(9) 0.110(12) 0.119(11) 0.046(14) -0.006(8) -0.037(13)
C7 0.038(7) 0.089(13) 0.110(15) -0.055(17) 0.002(8) 0.008(13)
C8 0.064(7) 0.050(6) 0.047(6) 0.001(12) 0.039(6) -0.007(13)
C14 0.093(19) 0.050(11) 0.090(18) 0.029(11) 0.039(16) 0.017(12)
C15 0.059(14) 0.067(14) 0.09(2) 0.013(12) 0.027(14) 0.026(12)
C17 0.061(8) 0.088(11) 0.070(10) 0.005(17) 0.017(7) -0.009(18)
C16 0.075(16) 0.070(15) 0.074(18) 0.003(11) 0.024(13) 0.010(12)
C12 0.089(18) 0.056(12) 0.052(13) 0.003(8) 0.036(13) -0.009(12)
C11 0.076(15) 0.063(12) 0.073(16) 0.020(10) 0.061(14) 0.018(11)
C10 0.060(8) 0.095(13) 0.053(8) 0.016(14) 0.016(6) 0.029(15)
C13 0.097(19) 0.055(12) 0.050(12) 0.004(9) 0.027(12) -0.015(11)
C9 0.058(8) 0.069(10) 0.089(11) -0.038(14) 0.024(8) -0.006(13)
C2 0.091(10) 0.034(6) 0.056(7) -0.006(11) 0.029(7) -0.007(13)
C4 0.053(7) 0.051(7) 0.062(8) 0.002(12) 0.030(6) -0.008(12)
Cl1 0.059(2) 0.102(3) 0.093(3) 0.013(5) -0.032(2) 0.000(5)

loop_
_atom_type_symbol
_atom_type_description
_atom_type_scat_dispersion_real
_atom_type_scat_dispersion_imag
_atom_type_scat_source
C C 0.0033 0.0016 'International Tables Vol C Tables 4.2.6.8 and 6.1.1.4'
H H 0.0000 0.0000 'International Tables Vol C Tables 4.2.6.8 and 6.1.1.4'
Br Br -0.2901 2.4595 'International Tables Vol C Tables 4.2.6.8 and 6.1.1.4'
Cl Cl 0.1484 0.1585 'International Tables Vol C Tables 4.2.6.8 and 6.1.1.4'
N N 0.0061 0.0033 'International Tables Vol C Tables 4.2.6.8 and 6.1.1.4'
O O 0.0106 0.0060 'International Tables Vol C Tables 4.2.6.8 and 6.1.1.4'

loop_
_geom_angle_atom_site_label_1
_geom_angle_atom_site_label_2
_geom_angle_atom_site_label_3
_geom_angle
_geom_angle_site_symmetry_1
_geom_angle_site_symmetry_3
_geom_angle_publ_flag
C2 C3 H3 120.8 . . ?
C2 C3 C4 118.5(12) . . ?
C4 C3 H3 120.8 . . ?
C7 N1 C8 122(2) . . ?
C6 C1 C2 112.5(14) . . ?
O1 C1 C6 128(2) . . ?
O1 C1 C2 120(3) . . ?
C6 C5 H5 118.8 . . ?
C6 C5 C4 122(2) . . ?
C4 C5 H5 118.8 . . ?
C1 C6 C7 110.9(15) . . ?
C5 C6 C1 126.1(18) . . ?
C5 C6 C7 122.2(16) . . ?
C1 O1 H1 109.5 . . ?
N1 C7 C6 122.4(17) . . ?
N1 C7 H7 118.8 . . ?
C6 C7 H7 118.8 . . ?
N1 C8 C13 107.6(18) . . ?
C14 C8 N1 114(2) . . ?
C14 C8 C13 108.6(13) . . ?
C9 C8 N1 108.9(13) . . ?
C9 C8 C14 105(2) . . ?
C9 C8 C13 112(2) . . ?
C8 C14 H14A 108.8 . . ?
C8 C14 H14B 108.8 . . ?
C8 C14 C15 113.8(19) . . ?
H14A C14 H14B 107.7 . . ?
C15 C14 H14A 108.8 . . ?
C15 C14 H14B 108.8 . . ?
C14 C15 H15 110.7 . . ?
C17 C15 C14 104(2) . . ?
C17 C15 H15 110.7 . . ?
C16 C15 C14 107(2) . . ?
C16 C15 H15 110.7 . . ?
C16 C15 C17 114(2) . . ?
C15 C17 H17A 110.0 . . ?
C15 C17 H17B 110.0 . . ?
C15 C17 C12 108.7(13) . . ?
H17A C17 H17B 108.3 . . ?
C12 C17 H17A 110.0 . . ?
C12 C17 H17B 110.0 . . ?
C15 C16 H16A 109.2 . . ?
C15 C16 H16B 109.2 . . ?
C15 C16 C10 112(2) . . ?
H16A C16 H16B 107.9 . . ?
C10 C16 H16A 109.2 . . ?
C10 C16 H16B 109.2 . . ?
C17 C12 H12 108.2 . . ?
C17 C12 C13 112.5(18) . . ?
C11 C12 C17 109.8(18) . . ?
C11 C12 H12 108.2 . . ?
C11 C12 C13 110(2) . . ?
C13 C12 H12 108.2 . . ?
C12 C11 H11A 109.9 . . ?
C12 C11 H11B 109.9 . . ?
H11A C11 H11B 108.3 . . ?
C10 C11 C12 108.7(17) . . ?
C10 C11 H11A 109.9 . . ?
C10 C11 H11B 109.9 . . ?
C16 C10 H10 110.0 . . ?
C16 C10 C9 100(2) . . ?
C11 C10 C16 111.2(14) . . ?
C11 C10 H10 110.0 . . ?
C11 C10 C9 115(2) . . ?
C9 C10 H10 110.0 . . ?
C8 C13 H13A 111.0 . . ?
C8 C13 H13B 111.0 . . ?
C12 C13 C8 103.9(17) . . ?
C12 C13 H13A 111.0 . . ?
C12 C13 H13B 111.0 . . ?
H13A C13 H13B 109.0 . . ?
C8 C9 C10 112.8(13) . . ?
C8 C9 H9A 109.0 . . ?
C8 C9 H9B 109.0 . . ?
C10 C9 H9A 109.0 . . ?
C10 C9 H9B 109.0 . . ?
H9A C9 H9B 107.8 . . ?
C3 C2 Br1 120.9(10) . . ?
C3 C2 C1 117.4(16) . . ?
C1 C2 Br1 121.6(14) . . ?
C3 C4 Cl1 122.1(10) . . ?
C5 C4 C3 122.6(16) . . ?
C5 C4 Cl1 115.0(14) . . ?

loop_
_geom_bond_atom_site_label_1
_geom_bond_atom_site_label_2
_geom_bond_distance
_geom_bond_site_symmetry_2
_geom_bond_publ_flag
Br1 C2 1.776(17) . ?
C3 H3 0.9300 . ?
C3 C2 1.33(2) . ?
C3 C4 1.439(18) . ?
N1 C7 1.06(2) . ?
N1 C8 1.535(19) . ?
C1 C6 1.46(3) . ?
C1 O1 1.28(2) . ?
C1 C2 1.51(3) . ?
C5 H5 0.9300 . ?
C5 C6 1.16(3) . ?
C5 C4 1.28(2) . ?
C6 C7 1.68(3) . ?
O1 H1 0.8200 . ?
C7 H7 0.9300 . ?
C8 C14 1.49(4) . ?
C8 C13 1.61(4) . ?
C8 C9 1.44(2) . ?
C14 H14A 0.9700 . ?
C14 H14B 0.9700 . ?
C14 C15 1.55(4) . ?
C15 H15 0.9800 . ?
C15 C17 1.52(4) . ?
C15 C16 1.46(4) . ?
C17 H17A 0.9700 . ?
C17 H17B 0.9700 . ?
C17 C12 1.55(4) . ?
C16 H16A 0.9700 . ?
C16 H16B 0.9700 . ?
C16 C10 1.51(5) . ?
C12 H12 0.9800 . ?
C12 C11 1.50(4) . ?
C12 C13 1.59(3) . ?
C11 H11A 0.9700 . ?
C11 H11B 0.9700 . ?
C11 C10 1.50(5) . ?
C10 H10 0.9800 . ?
C10 C9 1.54(2) . ?
C13 H13A 0.9700 . ?
C13 H13B 0.9700 . ?
C9 H9A 0.9700 . ?
C9 H9B 0.9700 . ?
C4 Cl1 1.689(15) . ?

loop_
_geom_torsion_atom_site_label_1
_geom_torsion_atom_site_label_2
_geom_torsion_atom_site_label_3
_geom_torsion_atom_site_label_4
_geom_torsion
_geom_torsion_site_symmetry_1
_geom_torsion_site_symmetry_2
_geom_torsion_site_symmetry_3
_geom_torsion_site_symmetry_4
_geom_torsion_publ_flag
N1 C8 C14 C15 -175(2) . . . . ?
N1 C8 C13 C12 179.2(19) . . . . ?
N1 C8 C9 C10 -171(3) . . . . ?
C1 C6 C7 N1 8(4) . . . . ?
C5 C6 C7 N1 179(4) . . . . ?
C6 C1 C2 Br1 180(2) . . . . ?
C6 C1 C2 C3 -3(3) . . . . ?
C6 C5 C4 C3 1(5) . . . . ?
C6 C5 C4 Cl1 -173(3) . . . . ?
O1 C1 C6 C5 -175(3) . . . . ?
O1 C1 C6 C7 -5(4) . . . . ?
O1 C1 C2 Br1 3(3) . . . . ?
O1 C1 C2 C3 180(3) . . . . ?
C7 N1 C8 C14 -62(4) . . . . ?
C7 N1 C8 C13 59(4) . . . . ?
C7 N1 C8 C9 -179(3) . . . . ?
C8 N1 C7 C6 175(2) . . . . ?
C8 C14 C15 C17 -66(3) . . . . ?
C8 C14 C15 C16 54(3) . . . . ?
C14 C8 C13 C12 -56(2) . . . . ?
C14 C8 C9 C10 66(3) . . . . ?
C14 C15 C17 C12 62(2) . . . . ?
C14 C15 C16 C10 -61(3) . . . . ?
C15 C17 C12 C11 58(2) . . . . ?
C15 C17 C12 C13 -65(2) . . . . ?
C15 C16 C10 C11 -55(2) . . . . ?
C15 C16 C10 C9 67(3) . . . . ?
C17 C15 C16 C10 52(3) . . . . ?
C17 C12 C11 C10 -62(2) . . . . ?
C17 C12 C13 C8 58(3) . . . . ?
C16 C15 C17 C12 -53(2) . . . . ?
C16 C10 C9 C8 -70(3) . . . . ?
C12 C11 C10 C16 60(2) . . . . ?
C12 C11 C10 C9 -53(3) . . . . ?
C11 C12 C13 C8 -64(2) . . . . ?
C11 C10 C9 C8 49(3) . . . . ?
C13 C8 C14 C15 65(3) . . . . ?
C13 C8 C9 C10 -52(3) . . . . ?
C13 C12 C11 C10 63(2) . . . . ?
C9 C8 C14 C15 -55(3) . . . . ?
C9 C8 C13 C12 59(2) . . . . ?
C2 C3 C4 C5 3(4) . . . . ?
C2 C3 C4 Cl1 177(2) . . . . ?
C2 C1 C6 C5 8(4) . . . . ?
C2 C1 C6 C7 179(2) . . . . ?
C4 C3 C2 Br1 175(2) . . . . ?
C4 C3 C2 C1 -1(4) . . . . ?
C4 C5 C6 C1 -7(5) . . . . ?
C4 C5 C6 C7 -177(3) . . . . ?
